data_7714223
loop_
_publ_author_name
'Wang, Li-Xin'
'Cheng, Shun-Cheung'
'Liu, Yingying'
'Leung, Chi-Fai'
'Liu, Jiyan'
'Ko, Chi-Chiu'
'Lau, Tai-Chu'
'Xiang, Jing'

_publ_section_title
;
 Synthesis, structure and photoluminescence of Cu(I) complexes containing
 new functionalized 1,2,3-triazole ligands
;
_journal_name_full 'Dalton Transactions'
_journal_paper_doi 10.1039/D3DT02242K
_journal_year 2023
_chemical_absolute_configuration syn
_chemical_formula_moiety 'C84 H70 Cu2 N5 P4, 2(Cl O4)'
_chemical_formula_sum 'C84 H70 Cl2 Cu2 N5 O8 P4'
_chemical_formula_weight 1599.31
_space_group_crystal_system triclinic
_space_group_IT_number 1
_space_group_name_Hall 'P 1'
_space_group_name_H-M_alt 'P 1'
_atom_sites_solution_hydrogens geom
_audit_creation_date 2022-08-04
_audit_creation_method
;
Olex2 1.5
(compiled 2022.04.07 svn.rca3783a0 for OlexSys, GUI svn.r6498)
;
_audit_update_record
;
2022-08-05 deposited with the CCDC.	2023-10-11 downloaded from the CCDC.
;
_cell_angle_alpha 111.45(3)
_cell_angle_beta 91.19(3)
_cell_angle_gamma 113.60(3)
_cell_formula_units_Z 1
_cell_length_a 12.809(3)
_cell_length_b 13.334(3)
_cell_length_c 13.599(3)
_cell_measurement_reflns_used 13483
_cell_measurement_temperature 153(2)
_cell_measurement_theta_max 25.01
_cell_measurement_theta_min 1.64
_cell_volume 1942.5(11)
_computing_cell_refinement 'Bruker XSCANS'
_computing_data_collection 'Bruker XSCANS'
_computing_data_reduction 'Bruker SHELXTL'
_computing_molecular_graphics 'Olex2 1.5 (Dolomanov et al., 2009)'
_computing_publication_material 'Olex2 1.5 (Dolomanov et al., 2009)'
_computing_structure_refinement 'SHELXL 2018/3 (Sheldrick, 2015)'
_computing_structure_solution 'Bruker SHELXTL'
_diffrn_ambient_temperature 153(2)
_diffrn_measured_fraction_theta_full 0.994
_diffrn_measured_fraction_theta_max 0.986
_diffrn_measurement_device_type 'Bruker P4'
_diffrn_measurement_method '\w scans'
_diffrn_radiation_type MoK\a
_diffrn_radiation_wavelength 0.71073
_diffrn_reflns_av_R_equivalents 0.0586
_diffrn_reflns_av_unetI/netI 0.0774
_diffrn_reflns_Laue_measured_fraction_full 0.994
_diffrn_reflns_Laue_measured_fraction_max 0.986
_diffrn_reflns_limit_h_max 16
_diffrn_reflns_limit_h_min -16
_diffrn_reflns_limit_k_max 17
_diffrn_reflns_limit_k_min -17
_diffrn_reflns_limit_l_max 17
_diffrn_reflns_limit_l_min -17
_diffrn_reflns_number 56296
_diffrn_reflns_point_group_measured_fraction_full 0.985
_diffrn_reflns_point_group_measured_fraction_max 0.976
_diffrn_reflns_theta_full 25.242
_diffrn_reflns_theta_max 27.480
_diffrn_reflns_theta_min 1.641
_exptl_absorpt_coefficient_mu 0.758
_exptl_absorpt_correction_T_max 1.00000
_exptl_absorpt_correction_T_min 0.92210
_exptl_absorpt_correction_type multi-scan
_exptl_absorpt_process_details sadabs
_exptl_crystal_colour white
_exptl_crystal_colour_primary white
_exptl_crystal_density_diffrn 1.367
_exptl_crystal_description block
_exptl_crystal_F_000 825
_exptl_crystal_size_max 0.08
_exptl_crystal_size_mid 0.07
_exptl_crystal_size_min 0.06
_refine_diff_density_max 1.645
_refine_diff_density_min -0.500
_refine_diff_density_rms 0.107
_refine_ls_abs_structure_details
;
 Refined as an inversion twin.
;
_refine_ls_abs_structure_Flack 0.61(4)
_refine_ls_extinction_method none
_refine_ls_goodness_of_fit_ref 1.035
_refine_ls_hydrogen_treatment constr
_refine_ls_matrix_type full
_refine_ls_number_parameters 779
_refine_ls_number_reflns 17416
_refine_ls_number_restraints 2787
_refine_ls_restrained_S_all 1.012
_refine_ls_R_factor_all 0.1486
_refine_ls_R_factor_gt 0.0845
_refine_ls_shift/su_max 0.000
_refine_ls_shift/su_mean 0.000
_refine_ls_structure_factor_coef Fsqd
_refine_ls_weighting_details 'w=1/[\s^2^(Fo^2^)+(0.1339P)^2^+4.1892P] where P=(Fo^2^+2Fc^2^)/3'
_refine_ls_weighting_scheme calc
_refine_ls_wR_factor_gt 0.2309
_refine_ls_wR_factor_ref 0.2804
_reflns_Friedel_coverage 0.980
_reflns_Friedel_fraction_full 0.977
_reflns_Friedel_fraction_max 0.966
_reflns_number_gt 10128
_reflns_number_total 17416
_reflns_threshold_expression 'I > 2\s(I)'
_cod_data_source_file d3dt02242k2.cif
_cod_data_source_block 123
_cod_original_cell_volume 1942.5(9)
_cod_database_code 7714223
_shelx_shelxl_version_number 2018/3
_shelx_space_group_comment
;
The symmetry employed for this shelxl refinement is uniquely defined
by the following loop, which should always be used as a source of
symmetry information in preference to the above space-group names.
They are only intended as comments.
;
_shelx_estimated_absorpt_t_max 0.956
_shelx_estimated_absorpt_t_min 0.942
_olex2_refinement_description
;
1. Twinned data refinement
 Scales: 0.39(4)
 0.61(4)
2. Fixed Uiso
 At 1.2 times of:
  All C(H) groups, All C(H,H) groups
3. Restrained distances
 C49-C51 = C51-C53 = C53-C49 = C50-C52 = C52-C54 = C54-C50
 2.37 with sigma of 0.01
 C49-C50 = C50-C51 = C51-C52 = C52-C53 = C53-C54 = C54-C49
 1.38 with sigma of 0.01
 C37-C39 = C39-C41 = C41-C37 = C38-C40 = C40-C42 = C42-C38
 2.37 with sigma of 0.01
 C37-C38 = C38-C39 = C39-C40 = C40-C41 = C41-C42 = C42-C37
 1.38 with sigma of 0.01
 C31-C33 = C33-C35 = C35-C31 = C32-C34 = C34-C36 = C36-C32
 2.37 with sigma of 0.01
 C31-C32 = C32-C33 = C33-C34 = C34-C35 = C35-C36 = C36-C31
 1.38 with sigma of 0.01
4. Restrained planarity
 C37, C38, C39, C40, C41, C42
 with sigma of 0.01
 C31, C32, C33, C34, C35, C36
 with sigma of 0.01
5. Uiso/Uaniso restraints and constraints
All non-hydrogen atoms have similar U: within 3.8A with sigma of 0.02 and sigma
for terminal atoms of 0.04 within 3.8A
6.a Secondary CH2 refined with riding coordinates:
 C45(H45A,H45B)
6.b Aromatic/amide H refined with riding coordinates:
 C2(H2), C3(H3), C4(H4), C5(H5), C6(H6), C12(H12), C11(H11), C10(H10), C9(H9),
 C8(H8), C14(H14), C15(H15), C16(H16), C17(H17), C18(H18), C24(H24), C23(H23),
 C22(H22), C21(H21), C20(H20), C30(H30), C29(H29), C28(H28), C27(H27), C26(H26),
  C32(H32), C33(H33), C34(H34), C35(H35), C36(H36), C38(H38), C39(H39),
 C40(H40), C41(H41), C42(H42), C47(H47), C46(H46), C44(H44), C48(H48), C50(H50),
  C51(H51), C52(H52), C53(H53), C54(H54), C56(H56), C57(H57), C58(H58),
 C59(H59), C60(H60), C62(H62), C63(H63), C64(H64), C65(H65), C66(H66), C68(H68),
  C69(H69), C70(H70), C71(H71), C72(H72), C76(H76), C73(H73), C74(H74),
 C75(H75), C79(H79), C82(H82), C83(H83), C84(H84), C81(H81)
6.c Fitted hexagon refined as free rotating group:
 C1(C2,C3,C4,C5,C6), C7(C12,C11,C10,C9,C8), C13(C14,C15,C16,C17,C18), C24(C23,
 C22,C21,C20,C19), C30(C29,C28,C27,C26,C25), C31(C32,C33,C34,C35,C36), C37(C38,
 C39,C40,C41,C42), C47(C46,C45,C44,C43,C48), C49(C50,C51,C52,C53,C54), C55(C56,
 C57,C58,C59,C60), C61(C62,C63,C64,C65,C66), C67(C68,C69,C70,C71,C72), C76(C77,
 N1,C73,C74,C75), C82(C83,C84,N5,C80,C81)
;
_olex2_submission_special_instructions 'No special instructions were received'

loop_
_space_group_symop_operation_xyz
'x, y, z'

loop_
_atom_site_label
_atom_site_type_symbol
_atom_site_fract_x
_atom_site_fract_y
_atom_site_fract_z
_atom_site_U_iso_or_equiv
_atom_site_adp_type
_atom_site_occupancy
_atom_site_site_symmetry_order
_atom_site_calc_flag
_atom_site_refinement_flags_posn
_atom_site_refinement_flags_adp
_atom_site_refinement_flags_occupancy
_atom_site_disorder_assembly
_atom_site_disorder_group
Cu1 Cu 0.73610(12) 0.42695(14) 0.23752(11) 0.0521(5) Uani 1 1 d . U . . .
Cu2 Cu 0.42696(12) 0.58574(14) 0.58411(11) 0.0510(5) Uani 1 1 d . U . . .
P1 P 0.6522(4) 0.4423(4) 0.0999(3) 0.0557(12) Uani 1 1 d . U . . .
P2 P 0.7894(4) 0.2873(4) 0.2371(3) 0.0566(12) Uani 1 1 d . U . . .
P3 P 0.5059(4) 0.5663(4) 0.7217(3) 0.0530(11) Uani 1 1 d . U . . .
P4 P 0.3684(4) 0.7231(4) 0.5856(4) 0.0620(13) Uani 1 1 d . U . . .
N2 N 0.6411(10) 0.5218(10) 0.3823(9) 0.046(2) Uani 1 1 d . U . . .
N3 N 0.5513(11) 0.5183(11) 0.4253(9) 0.053(3) Uani 1 1 d . U . . .
N4 N 0.5721(9) 0.6254(9) 0.5103(8) 0.046(2) Uani 1 1 d . U . . .
C1 C 0.6443(7) 0.6841(7) 0.7976(8) 0.056(3) Uani 1 1 d G U . . .
C2 C 0.7176(9) 0.6679(7) 0.8608(9) 0.061(4) Uani 1 1 d G U . . .
H2 H 0.694671 0.592234 0.864084 0.073 Uiso 1 1 calc R U . . .
C3 C 0.8244(8) 0.7624(10) 0.9192(9) 0.068(4) Uani 1 1 d G U . . .
H3 H 0.874438 0.751265 0.962382 0.081 Uiso 1 1 calc R U . . .
C4 C 0.8579(7) 0.8731(8) 0.9144(9) 0.068(4) Uani 1 1 d G U . . .
H4 H 0.930836 0.937622 0.954271 0.081 Uiso 1 1 calc R U . . .
C5 C 0.7846(9) 0.8893(7) 0.8512(9) 0.054(3) Uani 1 1 d G U . . .
H5 H 0.807469 0.964948 0.847860 0.065 Uiso 1 1 calc R U . . .
C6 C 0.6778(8) 0.7948(9) 0.7928(8) 0.057(3) Uani 1 1 d G U . . .
H6 H 0.627701 0.805917 0.749560 0.068 Uiso 1 1 calc R U . . .
C7 C 0.4122(8) 0.5526(10) 0.8214(7) 0.059(4) Uani 1 1 d G U . . .
C12 C 0.2957(9) 0.4712(10) 0.7832(6) 0.073(4) Uani 1 1 d G U . . .
H12 H 0.267742 0.423051 0.708222 0.087 Uiso 1 1 calc R U . . .
C11 C 0.2203(7) 0.4603(11) 0.8548(9) 0.084(5) Uani 1 1 d G U . . .
H11 H 0.140674 0.404661 0.828652 0.100 Uiso 1 1 calc R U . . .
C10 C 0.2612(9) 0.5307(11) 0.9645(8) 0.075(5) Uani 1 1 d G U . . .
H10 H 0.209659 0.523255 1.013376 0.090 Uiso 1 1 calc R U . . .
C9 C 0.3777(10) 0.6121(9) 1.0027(6) 0.056(3) Uani 1 1 d G U . . .
H9 H 0.405713 0.660240 1.077671 0.067 Uiso 1 1 calc R U . . .
C8 C 0.4532(7) 0.6230(9) 0.9311(8) 0.054(3) Uani 1 1 d G U . . .
H8 H 0.532784 0.678632 0.957243 0.065 Uiso 1 1 calc R U . . .
C13 C 0.5353(11) 0.4315(8) 0.6689(9) 0.065(4) Uani 1 1 d G U . . .
C14 C 0.4558(10) 0.3252(11) 0.6716(10) 0.079(5) Uani 1 1 d G U . . .
H14 H 0.395999 0.325236 0.711827 0.095 Uiso 1 1 calc R U . . .
C15 C 0.4638(12) 0.2188(8) 0.6155(12) 0.103(6) Uani 1 1 d G U . . .
H15 H 0.409428 0.146175 0.617352 0.124 Uiso 1 1 calc R U . . .
C16 C 0.5512(14) 0.2188(10) 0.5567(11) 0.107(7) Uani 1 1 d G U . . .
H16 H 0.556687 0.146120 0.518352 0.128 Uiso 1 1 calc R U . . .
C17 C 0.6307(11) 0.3251(13) 0.5540(10) 0.088(5) Uani 1 1 d G U . . .
H17 H 0.690516 0.325126 0.513825 0.106 Uiso 1 1 calc R U . . .
C18 C 0.6228(10) 0.4315(10) 0.6101(10) 0.072(4) Uani 1 1 d G U . . .
H18 H 0.677088 0.504188 0.608300 0.086 Uiso 1 1 calc R U . . .
C24 C 0.5044(10) 0.9559(10) 0.7461(9) 0.071(4) Uani 1 1 d G U . . .
H24 H 0.444190 0.942941 0.786253 0.085 Uiso 1 1 calc R U . . .
C23 C 0.6075(11) 1.0607(9) 0.7897(9) 0.088(6) Uani 1 1 d G U . . .
H23 H 0.617680 1.119425 0.859615 0.106 Uiso 1 1 calc R U . . .
C22 C 0.6956(9) 1.0797(8) 0.7309(11) 0.080(5) Uani 1 1 d G U . . .
H22 H 0.765997 1.151336 0.760723 0.096 Uiso 1 1 calc R U . . .
C21 C 0.6806(10) 0.9938(11) 0.6286(11) 0.090(5) Uani 1 1 d G U . . .
H21 H 0.740827 1.006765 0.588470 0.108 Uiso 1 1 calc R U . . .
C20 C 0.5776(11) 0.8890(9) 0.5850(8) 0.077(4) Uani 1 1 d G U . . .
H20 H 0.567339 0.830280 0.515106 0.092 Uiso 1 1 calc R U . . .
C19 C 0.4895(8) 0.8700(8) 0.6438(9) 0.058(3) Uani 1 1 d G U . . .
C30 C 0.1891(11) 0.7890(11) 0.6441(9) 0.075(4) Uani 1 1 d G U . . .
H30 H 0.190931 0.806899 0.582518 0.090 Uiso 1 1 calc R U . . .
C29 C 0.1113(10) 0.8061(12) 0.7107(12) 0.085(5) Uani 1 1 d G U . . .
H29 H 0.059975 0.835786 0.694518 0.102 Uiso 1 1 calc R U . . .
C28 C 0.1086(10) 0.7799(12) 0.8008(10) 0.084(5) Uani 1 1 d G U . . .
H28 H 0.055442 0.791612 0.846273 0.101 Uiso 1 1 calc R U . . .
C27 C 0.1837(11) 0.7365(11) 0.8244(8) 0.069(4) Uani 1 1 d G U . . .
H27 H 0.181865 0.718551 0.886029 0.083 Uiso 1 1 calc R U . . .
C26 C 0.2615(9) 0.7193(10) 0.7579(9) 0.062(3) Uani 1 1 d G U . . .
H26 H 0.312822 0.689663 0.774030 0.074 Uiso 1 1 calc R U . . .
C25 C 0.2642(9) 0.7456(10) 0.6677(8) 0.055(3) Uani 1 1 d G U . . .
C31 C 0.3211(11) 0.7096(10) 0.4529(7) 0.070(4) Uani 1 1 d DG U . . .
C32 C 0.3602(10) 0.8085(8) 0.4270(8) 0.074(4) Uani 1 1 d DG U . . .
H32 H 0.410559 0.885661 0.480184 0.089 Uiso 1 1 calc R U . . .
C33 C 0.3257(12) 0.7945(10) 0.3234(9) 0.081(4) Uani 1 1 d DG U . . .
H33 H 0.352370 0.862082 0.305735 0.098 Uiso 1 1 calc R U . . .
C34 C 0.2520(12) 0.6816(12) 0.2457(7) 0.090(5) Uani 1 1 d DG U . . .
H34 H 0.228373 0.671991 0.174847 0.108 Uiso 1 1 calc R U . . .
C35 C 0.2129(11) 0.5827(9) 0.2715(8) 0.091(5) Uani 1 1 d DG U . . .
H35 H 0.162564 0.505476 0.218407 0.109 Uiso 1 1 calc R U . . .
C36 C 0.2475(11) 0.5967(8) 0.3752(9) 0.075(4) Uani 1 1 d DG U . . .
H36 H 0.220752 0.529052 0.392855 0.090 Uiso 1 1 calc R U . . .
C37 C 0.8588(11) 0.3078(10) 0.3683(7) 0.072(4) Uani 1 1 d DG U . . .
C38 C 0.9255(11) 0.4251(8) 0.4422(9) 0.073(4) Uani 1 1 d DG U . . .
H38 H 0.932425 0.490073 0.424939 0.088 Uiso 1 1 calc R U . . .
C39 C 0.9822(11) 0.4473(8) 0.5415(8) 0.084(5) Uani 1 1 d DG U . . .
H39 H 1.027806 0.527481 0.592086 0.101 Uiso 1 1 calc R U . . .
C40 C 0.9721(12) 0.3522(11) 0.5668(7) 0.094(5) Uani 1 1 d DG U . . .
H40 H 1.010851 0.367437 0.634690 0.113 Uiso 1 1 calc R U . . .
C41 C 0.9054(12) 0.2350(9) 0.4928(9) 0.102(5) Uani 1 1 d DG U . . .
H41 H 0.898516 0.169984 0.510147 0.122 Uiso 1 1 calc R U . . .
C42 C 0.8487(11) 0.2127(8) 0.3936(8) 0.094(5) Uani 1 1 d DG U . . .
H42 H 0.803134 0.132573 0.342999 0.112 Uiso 1 1 calc R U . . .
C47 C 0.5511(10) -0.0534(9) 0.0361(9) 0.072(4) Uani 1 1 d G U . . .
H47 H 0.544833 -0.112402 -0.032298 0.087 Uiso 1 1 calc R U . . .
C46 C 0.4579(8) -0.0723(9) 0.0890(11) 0.095(6) Uani 1 1 d G U . . .
H46 H 0.388050 -0.144245 0.056807 0.114 Uiso 1 1 calc R U . . .
C45 C 0.4670(9) 0.0141(11) 0.1891(11) 0.090(5) Uani 1 1 d G U . . .
H45A H 0.403420 0.037008 0.182910 0.108 Uiso 1 1 calc R U . . .
H45B H 0.451658 -0.024878 0.240267 0.108 Uiso 1 1 calc R U . . .
C44 C 0.5693(11) 0.1194(9) 0.2363(9) 0.086(5) Uani 1 1 d G U . . .
H44 H 0.575510 0.178408 0.304718 0.104 Uiso 1 1 calc R U . . .
C43 C 0.6624(8) 0.1383(8) 0.1834(9) 0.065(4) Uani 1 1 d G U . . .
C48 C 0.6533(8) 0.0519(10) 0.0833(9) 0.064(4) Uani 1 1 d G U . . .
H48 H 0.716958 0.064849 0.047108 0.076 Uiso 1 1 calc R U . . .
C49 C 0.8973(10) 0.2748(11) 0.1569(9) 0.071(4) Uani 1 1 d DG U . . .
C50 C 0.8986(10) 0.3055(10) 0.0695(10) 0.068(4) Uani 1 1 d DG U . . .
H50 H 0.849858 0.340208 0.058734 0.081 Uiso 1 1 calc R U . . .
C51 C 0.9713(11) 0.2856(11) -0.0021(9) 0.081(5) Uani 1 1 d DG U . . .
H51 H 0.972221 0.306647 -0.061820 0.097 Uiso 1 1 calc R U . . .
C52 C 1.0427(10) 0.2349(12) 0.0136(11) 0.087(5) Uani 1 1 d DG U . . .
H52 H 1.092384 0.221260 -0.035307 0.104 Uiso 1 1 calc R U . . .
C53 C 1.0414(11) 0.2041(11) 0.1010(12) 0.092(5) Uani 1 1 d DG U . . .
H53 H 1.090184 0.169433 0.111760 0.111 Uiso 1 1 calc R U . . .
C54 C 0.9687(12) 0.2240(11) 0.1726(9) 0.081(4) Uani 1 1 d DG U . . .
H54 H 0.967821 0.202993 0.232316 0.097 Uiso 1 1 calc R U . . .
C55 C 0.7387(9) 0.4568(10) -0.0026(8) 0.057(3) Uani 1 1 d G U . . .
C56 C 0.8554(9) 0.5382(9) 0.0310(6) 0.067(4) Uani 1 1 d G U . . .
H56 H 0.886061 0.589410 0.105117 0.080 Uiso 1 1 calc R U . . .
C57 C 0.9273(8) 0.5446(10) -0.0439(9) 0.070(4) Uani 1 1 d G U . . .
H57 H 1.007131 0.600203 -0.020936 0.084 Uiso 1 1 calc R U . . .
C58 C 0.8825(10) 0.4696(11) -0.1524(8) 0.071(4) Uani 1 1 d G U . . .
H58 H 0.931689 0.473969 -0.203562 0.085 Uiso 1 1 calc R U . . .
C59 C 0.7658(11) 0.3882(10) -0.1860(6) 0.084(5) Uani 1 1 d G U . . .
H59 H 0.735176 0.336942 -0.260135 0.100 Uiso 1 1 calc R U . . .
C60 C 0.6939(8) 0.3818(9) -0.1111(8) 0.061(4) Uani 1 1 d G U . . .
H60 H 0.614103 0.326146 -0.134083 0.073 Uiso 1 1 calc R U . . .
C61 C 0.5047(7) 0.3227(7) 0.0263(7) 0.049(3) Uani 1 1 d G U . . .
C62 C 0.4311(8) 0.3408(7) -0.0347(8) 0.052(3) Uani 1 1 d G U . . .
H62 H 0.453434 0.417642 -0.035317 0.062 Uiso 1 1 calc R U . . .
C63 C 0.3250(8) 0.2466(10) -0.0949(8) 0.056(3) Uani 1 1 d G U . . .
H63 H 0.274710 0.258966 -0.136679 0.067 Uiso 1 1 calc R U . . .
C64 C 0.2924(7) 0.1342(8) -0.0941(8) 0.058(4) Uani 1 1 d G U . . .
H64 H 0.219802 0.069766 -0.135254 0.070 Uiso 1 1 calc R U . . .
C65 C 0.3659(9) 0.1161(7) -0.0330(9) 0.072(5) Uani 1 1 d G U . . .
H65 H 0.343616 0.039242 -0.032467 0.086 Uiso 1 1 calc R U . . .
C66 C 0.4721(8) 0.2103(8) 0.0272(8) 0.052(3) Uani 1 1 d G U . . .
H66 H 0.522340 0.197918 0.068897 0.063 Uiso 1 1 calc R U . . .
C67 C 0.6356(10) 0.5789(9) 0.1531(9) 0.056(3) Uani 1 1 d G U . . .
C68 C 0.7112(9) 0.6879(11) 0.1525(10) 0.075(4) Uani 1 1 d G U . . .
H68 H 0.773564 0.692605 0.115013 0.090 Uiso 1 1 calc R U . . .
C69 C 0.6955(12) 0.7901(8) 0.2069(12) 0.102(6) Uani 1 1 d G U . . .
H69 H 0.747169 0.864638 0.206521 0.123 Uiso 1 1 calc R U . . .
C70 C 0.6043(13) 0.7833(10) 0.2618(11) 0.082(5) Uani 1 1 d G U . . .
H70 H 0.593570 0.853123 0.298948 0.099 Uiso 1 1 calc R U . . .
C71 C 0.5287(10) 0.6742(12) 0.2623(9) 0.082(4) Uani 1 1 d G U . . .
H71 H 0.466365 0.669575 0.299867 0.099 Uiso 1 1 calc R U . . .
C72 C 0.5444(10) 0.5721(9) 0.2080(9) 0.069(4) Uani 1 1 d G U . . .
H72 H 0.492758 0.497541 0.208359 0.083 Uiso 1 1 calc R U . . .
C76 C 0.9245(7) 0.8032(7) 0.4787(7) 0.070(4) Uani 1 1 d G U . . .
H76 H 0.907339 0.855350 0.537946 0.084 Uiso 1 1 calc R U . . .
C77 C 0.8421(5) 0.6855(7) 0.4209(6) 0.053(3) Uani 1 1 d G U . . .
N1 N 0.8673(6) 0.6091(5) 0.3342(6) 0.048(2) Uani 1 1 d G U . . .
C73 C 0.9749(6) 0.6504(7) 0.3052(6) 0.057(3) Uani 1 1 d G U . . .
H73 H 0.992067 0.598222 0.245921 0.069 Uiso 1 1 calc R U . . .
C74 C 1.0573(6) 0.7681(8) 0.3630(8) 0.076(4) Uani 1 1 d G U . . .
H74 H 1.130870 0.796338 0.343146 0.092 Uiso 1 1 calc R U . . .
C75 C 1.0322(7) 0.8445(6) 0.4497(8) 0.079(4) Uani 1 1 d G U . . .
H75 H 1.088508 0.924904 0.489158 0.095 Uiso 1 1 calc R U . . .
C78 C 0.7291(9) 0.6327(12) 0.4398(9) 0.045(3) Uani 1 1 d . U . . .
C79 C 0.6819(12) 0.6956(12) 0.5174(10) 0.054(3) Uani 1 1 d . U . . .
H79 H 0.722889 0.776783 0.567575 0.065 Uiso 1 1 calc R U . . .
C82 C 0.3158(7) 0.2241(6) 0.2757(6) 0.060(3) Uani 1 1 d G U . . .
H82 H 0.296513 0.152243 0.213606 0.072 Uiso 1 1 calc R U . . .
C83 C 0.2343(6) 0.2340(6) 0.3399(7) 0.053(3) Uani 1 1 d G U . . .
H83 H 0.159313 0.168857 0.321626 0.063 Uiso 1 1 calc R U . . .
C84 C 0.2625(6) 0.3391(7) 0.4307(6) 0.062(3) Uani 1 1 d G U . . .
H84 H 0.206764 0.345858 0.474601 0.074 Uiso 1 1 calc R U . . .
N5 N 0.3722(6) 0.4344(5) 0.4575(5) 0.046(2) Uani 1 1 d G U . . .
C80 C 0.4537(5) 0.4245(6) 0.3933(6) 0.047(3) Uani 1 1 d G U . . .
C81 C 0.4255(6) 0.3194(7) 0.3024(6) 0.059(3) Uani 1 1 d G U . . .
H81 H 0.481168 0.312633 0.258564 0.070 Uiso 1 1 calc R U . . .
Cl1 Cl 0.1317(5) -0.1147(4) 0.1446(4) 0.0808(15) Uani 1 1 d . U . . .
O1 O 0.0110(10) -0.1631(15) 0.1524(11) 0.097(4) Uani 1 1 d . U . . .
O2 O 0.2013(13) -0.0447(11) 0.2535(12) 0.085(4) Uani 1 1 d . U . . .
O3 O 0.1482(18) -0.0443(16) 0.0839(15) 0.135(7) Uani 1 1 d . U . . .
O4 O 0.1639(15) -0.2057(15) 0.0823(15) 0.128(7) Uani 1 1 d . U . . .
Cl2 Cl 1.0321(6) 1.1201(5) 0.6716(5) 0.0926(18) Uani 1 1 d . U . . .
O5 O 0.9908(13) 1.2116(12) 0.7259(12) 0.090(4) Uani 1 1 d . U . . .
O6 O 1.0401(19) 1.0477(16) 0.7176(14) 0.141(7) Uani 1 1 d . U . . .
O7 O 0.9598(16) 1.0480(14) 0.5666(13) 0.131(7) Uani 1 1 d . U . . .
O10 O 1.145(2) 1.1884(18) 0.6481(19) 0.170(9) Uani 1 1 d . U . . .

loop_
_atom_site_aniso_label
_atom_site_aniso_U_11
_atom_site_aniso_U_22
_atom_site_aniso_U_33
_atom_site_aniso_U_23
_atom_site_aniso_U_13
_atom_site_aniso_U_12
Cu1 0.0394(10) 0.0759(13) 0.0384(10) 0.0295(10) 0.0091(8) 0.0171(9)
Cu2 0.0374(9) 0.0784(13) 0.0379(10) 0.0308(9) 0.0117(7) 0.0195(9)
P1 0.065(3) 0.048(2) 0.040(2) 0.0267(19) 0.0023(19) 0.004(2)
P2 0.064(3) 0.047(2) 0.043(2) 0.0266(19) -0.0066(19) 0.002(2)
P3 0.055(2) 0.049(2) 0.039(2) 0.0266(19) -0.0063(18) -0.0003(19)
P4 0.081(3) 0.045(2) 0.041(2) 0.0223(19) -0.002(2) 0.006(2)
N2 0.057(5) 0.058(5) 0.036(4) 0.016(4) 0.007(4) 0.039(4)
N3 0.064(5) 0.056(5) 0.039(5) 0.018(4) 0.004(4) 0.028(4)
N4 0.052(4) 0.043(4) 0.040(4) 0.018(3) 0.016(3) 0.017(4)
C1 0.053(6) 0.054(6) 0.048(6) 0.033(5) -0.007(5) 0.002(5)
C2 0.065(7) 0.055(6) 0.051(6) 0.029(5) 0.002(5) 0.011(6)
C3 0.054(7) 0.068(8) 0.071(8) 0.031(7) -0.003(7) 0.016(7)
C4 0.054(7) 0.059(8) 0.070(9) 0.025(7) -0.002(7) 0.007(7)
C5 0.049(7) 0.040(6) 0.068(8) 0.026(6) 0.007(6) 0.011(6)
C6 0.062(6) 0.053(6) 0.050(6) 0.024(5) 0.006(5) 0.016(5)
C7 0.072(6) 0.046(6) 0.044(6) 0.023(5) 0.003(5) 0.009(5)
C12 0.069(7) 0.066(7) 0.047(6) 0.022(6) 0.013(6) -0.005(6)
C11 0.088(9) 0.066(9) 0.057(8) 0.015(7) 0.024(7) 0.005(8)
C10 0.092(9) 0.063(8) 0.051(8) 0.023(7) 0.015(7) 0.017(7)
C9 0.082(8) 0.058(7) 0.033(6) 0.019(6) -0.001(6) 0.036(6)
C8 0.070(7) 0.049(6) 0.041(6) 0.020(5) -0.002(5) 0.024(6)
C13 0.078(7) 0.056(6) 0.044(6) 0.027(5) -0.005(6) 0.008(6)
C14 0.088(8) 0.055(7) 0.066(8) 0.020(7) 0.005(7) 0.010(7)
C15 0.110(11) 0.060(9) 0.098(11) 0.010(9) -0.010(9) 0.020(9)
C16 0.126(11) 0.071(9) 0.076(10) 0.003(9) -0.013(9) 0.026(9)
C17 0.109(10) 0.085(9) 0.062(8) 0.029(8) 0.000(8) 0.036(8)
C18 0.092(7) 0.060(6) 0.047(6) 0.024(5) 0.007(6) 0.017(6)
C24 0.077(8) 0.047(6) 0.072(7) 0.019(6) 0.000(7) 0.016(6)
C23 0.085(10) 0.045(8) 0.101(10) 0.017(8) -0.001(9) 0.009(8)
C22 0.074(9) 0.029(6) 0.116(10) 0.019(7) 0.003(8) 0.014(6)
C21 0.088(9) 0.073(8) 0.091(9) 0.034(7) 0.020(8) 0.019(7)
C20 0.097(7) 0.054(6) 0.068(7) 0.032(6) 0.021(6) 0.015(6)
C19 0.075(6) 0.044(5) 0.056(6) 0.035(5) 0.003(5) 0.014(5)
C30 0.079(7) 0.070(7) 0.067(7) 0.032(6) 0.006(6) 0.021(6)
C29 0.082(9) 0.081(9) 0.089(10) 0.031(8) 0.005(8) 0.036(8)
C28 0.061(8) 0.078(9) 0.084(9) 0.014(8) 0.028(7) 0.020(7)
C27 0.066(8) 0.074(8) 0.064(8) 0.033(7) 0.029(7) 0.023(7)
C26 0.060(6) 0.063(6) 0.060(6) 0.025(5) 0.008(6) 0.025(5)
C25 0.060(6) 0.045(5) 0.053(6) 0.030(5) 0.002(5) 0.009(5)
C31 0.098(7) 0.071(6) 0.041(6) 0.031(5) 0.011(6) 0.030(6)
C32 0.099(7) 0.074(6) 0.060(6) 0.040(5) 0.017(6) 0.035(6)
C33 0.103(9) 0.087(8) 0.070(7) 0.047(6) 0.023(7) 0.043(7)
C34 0.119(9) 0.111(9) 0.048(7) 0.025(7) 0.020(7) 0.064(8)
C35 0.130(10) 0.094(9) 0.048(7) 0.022(7) -0.003(7) 0.056(8)
C36 0.102(8) 0.067(7) 0.053(7) 0.022(6) 0.011(7) 0.036(6)
C37 0.090(7) 0.064(6) 0.056(6) 0.036(5) -0.009(6) 0.018(6)
C38 0.085(7) 0.076(7) 0.046(6) 0.031(6) -0.012(6) 0.019(6)
C39 0.092(9) 0.081(9) 0.057(8) 0.028(7) -0.020(7) 0.019(8)
C40 0.118(10) 0.095(9) 0.056(8) 0.042(7) -0.013(8) 0.024(8)
C41 0.127(10) 0.090(9) 0.084(9) 0.061(7) -0.030(8) 0.021(8)
C42 0.111(8) 0.074(7) 0.069(7) 0.033(6) -0.024(7) 0.015(7)
C47 0.062(8) 0.042(7) 0.098(10) 0.025(7) 0.010(8) 0.012(6)
C46 0.080(9) 0.062(9) 0.110(10) 0.039(8) 0.001(9) -0.002(8)
C45 0.085(9) 0.055(8) 0.115(10) 0.054(7) 0.014(8) -0.002(7)
C44 0.085(7) 0.059(7) 0.079(7) 0.036(6) 0.016(7) -0.010(6)
C43 0.069(6) 0.044(6) 0.067(7) 0.026(5) 0.008(6) 0.008(5)
C48 0.063(7) 0.045(6) 0.067(7) 0.026(6) 0.006(6) 0.006(6)
C49 0.070(7) 0.059(6) 0.060(7) 0.029(6) -0.010(6) 0.002(6)
C50 0.059(7) 0.066(6) 0.063(6) 0.045(5) 0.002(6) -0.003(6)
C51 0.068(9) 0.078(9) 0.088(10) 0.046(8) -0.001(8) 0.015(7)
C52 0.071(9) 0.077(9) 0.091(10) 0.043(8) -0.009(8) 0.007(8)
C53 0.073(9) 0.081(9) 0.095(10) 0.033(8) -0.024(8) 0.012(8)
C54 0.074(7) 0.076(7) 0.075(7) 0.039(6) -0.014(7) 0.011(6)
C55 0.078(6) 0.045(6) 0.042(5) 0.031(5) 0.006(5) 0.008(5)
C56 0.074(7) 0.059(6) 0.040(6) 0.022(5) 0.007(5) 0.001(6)
C57 0.083(9) 0.052(7) 0.058(8) 0.029(6) 0.019(7) 0.006(7)
C58 0.105(9) 0.061(8) 0.049(7) 0.027(6) 0.039(7) 0.033(7)
C59 0.110(10) 0.069(9) 0.047(8) 0.010(7) 0.010(8) 0.029(8)
C60 0.082(8) 0.045(6) 0.050(7) 0.020(6) 0.003(6) 0.021(6)
C61 0.055(6) 0.045(5) 0.044(6) 0.027(5) 0.013(5) 0.012(5)
C62 0.055(6) 0.049(6) 0.054(6) 0.027(5) 0.012(5) 0.021(5)
C63 0.042(6) 0.063(7) 0.060(7) 0.033(6) 0.009(6) 0.014(6)
C64 0.039(6) 0.057(7) 0.060(8) 0.019(6) 0.011(6) 0.009(6)
C65 0.070(8) 0.051(8) 0.064(8) 0.019(7) 0.018(7) 0.002(7)
C66 0.057(6) 0.048(6) 0.047(6) 0.023(5) 0.000(5) 0.016(5)
C67 0.066(6) 0.056(6) 0.040(5) 0.026(5) 0.003(5) 0.013(5)
C68 0.089(8) 0.058(7) 0.063(7) 0.023(6) 0.011(7) 0.019(7)
C69 0.114(11) 0.062(9) 0.087(10) 0.028(8) 0.013(9) 0.000(9)
C70 0.104(9) 0.074(8) 0.065(8) 0.021(7) 0.012(7) 0.042(7)
C71 0.104(7) 0.081(7) 0.046(6) 0.020(6) 0.015(6) 0.031(6)
C72 0.078(6) 0.071(6) 0.047(6) 0.028(5) 0.010(5) 0.017(6)
C76 0.041(6) 0.061(7) 0.073(7) 0.008(6) 0.009(6) 0.008(5)
C77 0.047(5) 0.051(5) 0.051(5) 0.024(5) 0.002(5) 0.009(5)
N1 0.042(4) 0.059(5) 0.046(5) 0.026(4) 0.012(4) 0.020(4)
C73 0.035(5) 0.065(6) 0.062(6) 0.022(5) 0.010(5) 0.017(5)
C74 0.050(7) 0.075(8) 0.068(8) 0.014(7) 0.015(6) 0.006(6)
C75 0.052(7) 0.059(7) 0.087(8) 0.013(6) 0.016(6) 0.002(6)
C78 0.027(4) 0.068(6) 0.033(5) 0.024(4) 0.014(4) 0.010(4)
C79 0.059(6) 0.043(5) 0.046(5) 0.021(4) 0.016(5) 0.006(5)
C82 0.052(6) 0.050(6) 0.063(7) 0.017(5) 0.011(5) 0.014(5)
C83 0.035(6) 0.052(6) 0.055(7) 0.009(5) 0.014(5) 0.015(5)
C84 0.052(6) 0.054(6) 0.065(7) 0.032(5) 0.004(6) 0.004(5)
N5 0.039(4) 0.048(4) 0.055(5) 0.028(4) 0.012(4) 0.016(4)
C80 0.049(5) 0.073(6) 0.042(5) 0.033(5) 0.021(4) 0.037(5)
C81 0.056(6) 0.049(6) 0.053(6) 0.024(5) 0.009(5) 0.004(5)
Cl1 0.090(4) 0.057(3) 0.080(4) 0.028(3) -0.015(3) 0.020(3)
O1 0.049(6) 0.135(11) 0.093(9) 0.041(8) 0.010(6) 0.031(7)
O2 0.096(9) 0.053(6) 0.089(9) 0.032(6) 0.016(7) 0.015(6)
O3 0.170(13) 0.098(10) 0.111(11) 0.054(9) 0.034(10) 0.022(10)
O4 0.103(11) 0.094(10) 0.132(13) -0.010(9) 0.015(9) 0.042(9)
Cl2 0.099(4) 0.049(3) 0.085(4) 0.010(3) -0.027(3) 0.008(3)
O5 0.109(10) 0.064(8) 0.096(9) 0.034(7) 0.006(8) 0.037(7)
O6 0.197(14) 0.090(9) 0.105(11) 0.035(8) -0.061(10) 0.044(10)
O7 0.132(12) 0.091(10) 0.097(10) 0.030(8) -0.070(9) -0.007(9)
O10 0.147(15) 0.101(12) 0.175(17) -0.001(12) 0.006(13) 0.026(11)

loop_
_atom_type_symbol
_atom_type_description
_atom_type_scat_dispersion_real
_atom_type_scat_dispersion_imag
_atom_type_scat_source
C C 0.0033 0.0016 'International Tables Vol C Tables 4.2.6.8 and 6.1.1.4'
H H 0.0000 0.0000 'International Tables Vol C Tables 4.2.6.8 and 6.1.1.4'
Cl Cl 0.1484 0.1585 'International Tables Vol C Tables 4.2.6.8 and 6.1.1.4'
Cu Cu 0.3201 1.2651 'International Tables Vol C Tables 4.2.6.8 and 6.1.1.4'
N N 0.0061 0.0033 'International Tables Vol C Tables 4.2.6.8 and 6.1.1.4'
O O 0.0106 0.0060 'International Tables Vol C Tables 4.2.6.8 and 6.1.1.4'
P P 0.1023 0.0942 'International Tables Vol C Tables 4.2.6.8 and 6.1.1.4'

loop_
_geom_angle_atom_site_label_1
_geom_angle_atom_site_label_2
_geom_angle_atom_site_label_3
_geom_angle
_geom_angle_site_symmetry_1
_geom_angle_site_symmetry_3
_geom_angle_publ_flag
P1 Cu1 N2 97.6(3) . . ?
P2 Cu1 P1 129.85(19) . . ?
P2 Cu1 N2 123.7(3) . . ?
N1 Cu1 P1 104.2(3) . . ?
N1 Cu1 P2 113.2(2) . . ?
N1 Cu1 N2 73.7(3) . . ?
P4 Cu2 P3 130.03(19) . . ?
N4 Cu2 P3 98.1(3) . . ?
N4 Cu2 P4 102.3(3) . . ?
N5 Cu2 P3 108.4(3) . . ?
N5 Cu2 P4 119.6(3) . . ?
N5 Cu2 N4 80.9(3) . . ?
C55 P1 Cu1 114.6(5) . . ?
C55 P1 C61 105.9(5) . . ?
C61 P1 Cu1 117.5(4) . . ?
C67 P1 Cu1 107.9(4) . . ?
C67 P1 C55 104.7(6) . . ?
C67 P1 C61 105.1(6) . . ?
C37 P2 Cu1 117.0(5) . . ?
C37 P2 C43 106.3(6) . . ?
C43 P2 Cu1 110.4(5) . . ?
C49 P2 Cu1 113.7(5) . . ?
C49 P2 C37 101.5(7) . . ?
C49 P2 C43 107.1(6) . . ?
C1 P3 Cu2 116.5(4) . . ?
C1 P3 C7 105.3(5) . . ?
C1 P3 C13 103.0(6) . . ?
C7 P3 Cu2 112.6(4) . . ?
C7 P3 C13 109.0(6) . . ?
C13 P3 Cu2 109.9(4) . . ?
C19 P4 Cu2 109.7(5) . . ?
C19 P4 C25 101.3(6) . . ?
C19 P4 C31 102.8(6) . . ?
C25 P4 Cu2 118.2(4) . . ?
C25 P4 C31 108.7(7) . . ?
C31 P4 Cu2 114.2(5) . . ?
N3 N2 Cu1 151.0(8) . . ?
N3 N2 C78 106.7(9) . . ?
C78 N2 Cu1 102.2(7) . . ?
N2 N3 N4 113.1(10) . . ?
C80 N3 N2 123.2(9) . . ?
C80 N3 N4 123.7(11) . . ?
N3 N4 Cu2 105.2(7) . . ?
C79 N4 Cu2 148.7(9) . . ?
C79 N4 N3 104.0(10) . . ?
C2 C1 P3 121.9(6) . . ?
C2 C1 C6 120.0 . . ?
C6 C1 P3 118.1(6) . . ?
C1 C2 H2 120.0 . . ?
C3 C2 C1 120.0 . . ?
C3 C2 H2 120.0 . . ?
C2 C3 H3 120.0 . . ?
C4 C3 C2 120.0 . . ?
C4 C3 H3 120.0 . . ?
C3 C4 H4 120.0 . . ?
C3 C4 C5 120.0 . . ?
C5 C4 H4 120.0 . . ?
C4 C5 H5 120.0 . . ?
C6 C5 C4 120.0 . . ?
C6 C5 H5 120.0 . . ?
C1 C6 H6 120.0 . . ?
C5 C6 C1 120.0 . . ?
C5 C6 H6 120.0 . . ?
C12 C7 P3 117.6(6) . . ?
C12 C7 C8 120.0 . . ?
C8 C7 P3 122.3(6) . . ?
C7 C12 H12 120.0 . . ?
C11 C12 C7 120.0 . . ?
C11 C12 H12 120.0 . . ?
C12 C11 H11 120.0 . . ?
C12 C11 C10 120.0 . . ?
C10 C11 H11 120.0 . . ?
C11 C10 H10 120.0 . . ?
C11 C10 C9 120.0 . . ?
C9 C10 H10 120.0 . . ?
C10 C9 H9 120.0 . . ?
C8 C9 C10 120.0 . . ?
C8 C9 H9 120.0 . . ?
C7 C8 H8 120.0 . . ?
C9 C8 C7 120.0 . . ?
C9 C8 H8 120.0 . . ?
C14 C13 P3 118.9(7) . . ?
C14 C13 C18 120.0 . . ?
C18 C13 P3 120.0(7) . . ?
C13 C14 H14 120.0 . . ?
C13 C14 C15 120.0 . . ?
C15 C14 H14 120.0 . . ?
C14 C15 H15 120.0 . . ?
C14 C15 C16 120.0 . . ?
C16 C15 H15 120.0 . . ?
C15 C16 H16 120.0 . . ?
C17 C16 C15 120.0 . . ?
C17 C16 H16 120.0 . . ?
C16 C17 H17 120.0 . . ?
C18 C17 C16 120.0 . . ?
C18 C17 H17 120.0 . . ?
C13 C18 H18 120.0 . . ?
C17 C18 C13 120.0 . . ?
C17 C18 H18 120.0 . . ?
C23 C24 H24 120.0 . . ?
C23 C24 C19 120.0 . . ?
C19 C24 H24 120.0 . . ?
C24 C23 H23 120.0 . . ?
C22 C23 C24 120.0 . . ?
C22 C23 H23 120.0 . . ?
C23 C22 H22 120.0 . . ?
C23 C22 C21 120.0 . . ?
C21 C22 H22 120.0 . . ?
C22 C21 H21 120.0 . . ?
C22 C21 C20 120.0 . . ?
C20 C21 H21 120.0 . . ?
C21 C20 H20 120.0 . . ?
C21 C20 C19 120.0 . . ?
C19 C20 H20 120.0 . . ?
C24 C19 P4 124.1(7) . . ?
C20 C19 P4 115.4(7) . . ?
C20 C19 C24 120.0 . . ?
C29 C30 H30 120.0 . . ?
C29 C30 C25 120.0 . . ?
C25 C30 H30 120.0 . . ?
C30 C29 H29 120.0 . . ?
C30 C29 C28 120.0 . . ?
C28 C29 H29 120.0 . . ?
C29 C28 H28 120.0 . . ?
C27 C28 C29 120.0 . . ?
C27 C28 H28 120.0 . . ?
C28 C27 H27 120.0 . . ?
C28 C27 C26 120.0 . . ?
C26 C27 H27 120.0 . . ?
C27 C26 H26 120.0 . . ?
C25 C26 C27 120.0 . . ?
C25 C26 H26 120.0 . . ?
C30 C25 P4 122.2(7) . . ?
C26 C25 P4 117.8(7) . . ?
C26 C25 C30 120.0 . . ?
C32 C31 P4 121.4(6) . . ?
C32 C31 C36 120.0 . . ?
C36 C31 P4 118.6(6) . . ?
C31 C32 H32 120.0 . . ?
C33 C32 C31 120.0 . . ?
C33 C32 H32 120.0 . . ?
C32 C33 H33 120.0 . . ?
C32 C33 C34 120.0 . . ?
C34 C33 H33 120.0 . . ?
C33 C34 H34 120.0 . . ?
C33 C34 C35 120.0 . . ?
C35 C34 H34 120.0 . . ?
C34 C35 H35 120.0 . . ?
C36 C35 C34 120.0 . . ?
C36 C35 H35 120.0 . . ?
C31 C36 H36 120.0 . . ?
C35 C36 C31 120.0 . . ?
C35 C36 H36 120.0 . . ?
C38 C37 P2 116.8(6) . . ?
C38 C37 C42 120.0 . . ?
C42 C37 P2 123.2(6) . . ?
C37 C38 H38 120.0 . . ?
C39 C38 C37 120.0 . . ?
C39 C38 H38 120.0 . . ?
C38 C39 H39 120.0 . . ?
C38 C39 C40 120.0 . . ?
C40 C39 H39 120.0 . . ?
C39 C40 H40 120.0 . . ?
C39 C40 C41 120.0 . . ?
C41 C40 H40 120.0 . . ?
C40 C41 H41 120.0 . . ?
C42 C41 C40 120.0 . . ?
C42 C41 H41 120.0 . . ?
C37 C42 H42 120.0 . . ?
C41 C42 C37 120.0 . . ?
C41 C42 H42 120.0 . . ?
C46 C47 H47 120.0 . . ?
C46 C47 C48 120.0 . . ?
C48 C47 H47 120.0 . . ?
C47 C46 H46 120.0 . . ?
C47 C46 C45 120.0 . . ?
C45 C46 H46 120.0 . . ?
C46 C45 H45A 107.3 . . ?
C46 C45 H45B 107.3 . . ?
H45A C45 H45B 106.9 . . ?
C44 C45 C46 120.0 . . ?
C44 C45 H45A 107.3 . . ?
C44 C45 H45B 107.3 . . ?
C45 C44 H44 120.0 . . ?
C43 C44 C45 120.0 . . ?
C43 C44 H44 120.0 . . ?
C44 C43 P2 119.4(6) . . ?
C44 C43 C48 120.0 . . ?
C48 C43 P2 120.0(6) . . ?
C47 C48 H48 120.0 . . ?
C43 C48 C47 120.0 . . ?
C43 C48 H48 120.0 . . ?
C50 C49 P2 117.4(8) . . ?
C50 C49 C54 120.0 . . ?
C54 C49 P2 122.3(8) . . ?
C49 C50 H50 120.0 . . ?
C49 C50 C51 120.0 . . ?
C51 C50 H50 120.0 . . ?
C50 C51 H51 120.0 . . ?
C50 C51 C52 120.0 . . ?
C52 C51 H51 120.0 . . ?
C51 C52 H52 120.0 . . ?
C53 C52 C51 120.0 . . ?
C53 C52 H52 120.0 . . ?
C52 C53 H53 120.0 . . ?
C52 C53 C54 120.0 . . ?
C54 C53 H53 120.0 . . ?
C49 C54 H54 120.0 . . ?
C53 C54 C49 120.0 . . ?
C53 C54 H54 120.0 . . ?
C56 C55 P1 118.0(6) . . ?
C56 C55 C60 120.0 . . ?
C60 C55 P1 121.7(6) . . ?
C55 C56 H56 120.0 . . ?
C57 C56 C55 120.0 . . ?
C57 C56 H56 120.0 . . ?
C56 C57 H57 120.0 . . ?
C56 C57 C58 120.0 . . ?
C58 C57 H57 120.0 . . ?
C57 C58 H58 120.0 . . ?
C59 C58 C57 120.0 . . ?
C59 C58 H58 120.0 . . ?
C58 C59 H59 120.0 . . ?
C60 C59 C58 120.0 . . ?
C60 C59 H59 120.0 . . ?
C55 C60 H60 120.0 . . ?
C59 C60 C55 120.0 . . ?
C59 C60 H60 120.0 . . ?
C62 C61 P1 121.7(6) . . ?
C62 C61 C66 120.0 . . ?
C66 C61 P1 118.1(6) . . ?
C61 C62 H62 120.0 . . ?
C63 C62 C61 120.0 . . ?
C63 C62 H62 120.0 . . ?
C62 C63 H63 120.0 . . ?
C62 C63 C64 120.0 . . ?
C64 C63 H63 120.0 . . ?
C63 C64 H64 120.0 . . ?
C65 C64 C63 120.0 . . ?
C65 C64 H64 120.0 . . ?
C64 C65 H65 120.0 . . ?
C64 C65 C66 120.0 . . ?
C66 C65 H65 120.0 . . ?
C61 C66 H66 120.0 . . ?
C65 C66 C61 120.0 . . ?
C65 C66 H66 120.0 . . ?
C68 C67 P1 125.7(7) . . ?
C68 C67 C72 120.0 . . ?
C72 C67 P1 113.9(7) . . ?
C67 C68 H68 120.0 . . ?
C69 C68 C67 120.0 . . ?
C69 C68 H68 120.0 . . ?
C68 C69 H69 120.0 . . ?
C68 C69 C70 120.0 . . ?
C70 C69 H69 120.0 . . ?
C69 C70 H70 120.0 . . ?
C71 C70 C69 120.0 . . ?
C71 C70 H70 120.0 . . ?
C70 C71 H71 120.0 . . ?
C72 C71 C70 120.0 . . ?
C72 C71 H71 120.0 . . ?
C67 C72 H72 120.0 . . ?
C71 C72 C67 120.0 . . ?
C71 C72 H72 120.0 . . ?
C77 C76 H76 120.0 . . ?
C77 C76 C75 120.0 . . ?
C75 C76 H76 120.0 . . ?
C76 C77 C78 126.0(7) . . ?
N1 C77 C76 120.0 . . ?
N1 C77 C78 114.0(7) . . ?
C77 N1 Cu1 120.6(4) . . ?
C77 N1 C73 120.0 . . ?
C73 N1 Cu1 119.4(4) . . ?
N1 C73 H73 120.0 . . ?
N1 C73 C74 120.0 . . ?
C74 C73 H73 120.0 . . ?
C73 C74 H74 120.0 . . ?
C75 C74 C73 120.0 . . ?
C75 C74 H74 120.0 . . ?
C76 C75 H75 120.0 . . ?
C74 C75 C76 120.0 . . ?
C74 C75 H75 120.0 . . ?
N2 C78 C77 129.4(11) . . ?
N2 C78 C79 106.3(10) . . ?
C79 C78 C77 123.7(11) . . ?
N4 C79 C78 109.9(11) . . ?
N4 C79 H79 125.1 . . ?
C78 C79 H79 125.1 . . ?
C83 C82 H82 120.0 . . ?
C83 C82 C81 120.0 . . ?
C81 C82 H82 120.0 . . ?
C82 C83 H83 120.0 . . ?
C84 C83 C82 120.0 . . ?
C84 C83 H83 120.0 . . ?
C83 C84 H84 120.0 . . ?
C83 C84 N5 120.0 . . ?
N5 C84 H84 120.0 . . ?
C84 N5 Cu2 125.1(4) . . ?
C80 N5 Cu2 114.9(4) . . ?
C80 N5 C84 120.0 . . ?
N3 C80 N5 114.4(7) . . ?
N3 C80 C81 125.6(7) . . ?
C81 C80 N5 120.0 . . ?
C82 C81 H81 120.0 . . ?
C80 C81 C82 120.0 . . ?
C80 C81 H81 120.0 . . ?
O1 Cl1 O2 108.2(9) . . ?
O3 Cl1 O1 108.3(12) . . ?
O3 Cl1 O2 112.4(10) . . ?
O4 Cl1 O1 112.0(10) . . ?
O4 Cl1 O2 112.5(11) . . ?
O4 Cl1 O3 103.4(13) . . ?
O5 Cl2 O10 104.2(11) . . ?
O6 Cl2 O5 121.1(12) . . ?
O6 Cl2 O7 109.4(10) . . ?
O6 Cl2 O10 111.6(16) . . ?
O7 Cl2 O5 106.3(11) . . ?
O7 Cl2 O10 102.7(13) . . ?

loop_
_geom_bond_atom_site_label_1
_geom_bond_atom_site_label_2
_geom_bond_distance
_geom_bond_site_symmetry_2
_geom_bond_publ_flag
Cu1 P1 2.252(5) . ?
Cu1 P2 2.223(6) . ?
Cu1 N2 2.543(11) . ?
Cu1 N1 2.181(6) . ?
Cu2 P3 2.254(5) . ?
Cu2 P4 2.234(6) . ?
Cu2 N4 2.103(9) . ?
Cu2 N5 1.951(6) . ?
P1 C55 1.815(9) . ?
P1 C61 1.859(8) . ?
P1 C67 1.800(10) . ?
P2 C37 1.851(8) . ?
P2 C43 1.852(8) . ?
P2 C49 1.801(12) . ?
P3 C1 1.784(8) . ?
P3 C7 1.840(9) . ?
P3 C13 1.869(11) . ?
P4 C19 1.803(9) . ?
P4 C25 1.805(10) . ?
P4 C31 1.812(9) . ?
N2 N3 1.293(15) . ?
N2 C78 1.360(17) . ?
N3 N4 1.386(15) . ?
N3 C80 1.282(13) . ?
N4 C79 1.318(15) . ?
C1 C2 1.3900 . ?
C1 C6 1.3900 . ?
C2 H2 0.9500 . ?
C2 C3 1.3900 . ?
C3 H3 0.9500 . ?
C3 C4 1.3900 . ?
C4 H4 0.9500 . ?
C4 C5 1.3900 . ?
C5 H5 0.9500 . ?
C5 C6 1.3900 . ?
C6 H6 0.9500 . ?
C7 C12 1.3900 . ?
C7 C8 1.3900 . ?
C12 H12 0.9500 . ?
C12 C11 1.3900 . ?
C11 H11 0.9500 . ?
C11 C10 1.3900 . ?
C10 H10 0.9500 . ?
C10 C9 1.3900 . ?
C9 H9 0.9500 . ?
C9 C8 1.3900 . ?
C8 H8 0.9500 . ?
C13 C14 1.3900 . ?
C13 C18 1.3900 . ?
C14 H14 0.9500 . ?
C14 C15 1.3900 . ?
C15 H15 0.9500 . ?
C15 C16 1.3900 . ?
C16 H16 0.9500 . ?
C16 C17 1.3900 . ?
C17 H17 0.9500 . ?
C17 C18 1.3900 . ?
C18 H18 0.9500 . ?
C24 H24 0.9500 . ?
C24 C23 1.3900 . ?
C24 C19 1.3900 . ?
C23 H23 0.9500 . ?
C23 C22 1.3900 . ?
C22 H22 0.9500 . ?
C22 C21 1.3900 . ?
C21 H21 0.9500 . ?
C21 C20 1.3900 . ?
C20 H20 0.9500 . ?
C20 C19 1.3900 . ?
C30 H30 0.9500 . ?
C30 C29 1.3900 . ?
C30 C25 1.3900 . ?
C29 H29 0.9500 . ?
C29 C28 1.3900 . ?
C28 H28 0.9500 . ?
C28 C27 1.3900 . ?
C27 H27 0.9500 . ?
C27 C26 1.3900 . ?
C26 H26 0.9500 . ?
C26 C25 1.3900 . ?
C31 C32 1.3900 . ?
C31 C36 1.3900 . ?
C32 H32 0.9500 . ?
C32 C33 1.3900 . ?
C33 H33 0.9500 . ?
C33 C34 1.3900 . ?
C34 H34 0.9500 . ?
C34 C35 1.3900 . ?
C35 H35 0.9500 . ?
C35 C36 1.3900 . ?
C36 H36 0.9500 . ?
C37 C38 1.3900 . ?
C37 C42 1.3900 . ?
C38 H38 0.9500 . ?
C38 C39 1.3900 . ?
C39 H39 0.9500 . ?
C39 C40 1.3900 . ?
C40 H40 0.9500 . ?
C40 C41 1.3900 . ?
C41 H41 0.9500 . ?
C41 C42 1.3900 . ?
C42 H42 0.9500 . ?
C47 H47 0.9500 . ?
C47 C46 1.3900 . ?
C47 C48 1.3900 . ?
C46 H46 0.9500 . ?
C46 C45 1.3900 . ?
C45 H45A 0.9900 . ?
C45 H45B 0.9900 . ?
C45 C44 1.3900 . ?
C44 H44 0.9500 . ?
C44 C43 1.3900 . ?
C43 C48 1.3900 . ?
C48 H48 0.9500 . ?
C49 C50 1.3900 . ?
C49 C54 1.3900 . ?
C50 H50 0.9500 . ?
C50 C51 1.3900 . ?
C51 H51 0.9500 . ?
C51 C52 1.3900 . ?
C52 H52 0.9500 . ?
C52 C53 1.3900 . ?
C53 H53 0.9500 . ?
C53 C54 1.3900 . ?
C54 H54 0.9500 . ?
C55 C56 1.3900 . ?
C55 C60 1.3900 . ?
C56 H56 0.9500 . ?
C56 C57 1.3900 . ?
C57 H57 0.9500 . ?
C57 C58 1.3900 . ?
C58 H58 0.9500 . ?
C58 C59 1.3900 . ?
C59 H59 0.9500 . ?
C59 C60 1.3900 . ?
C60 H60 0.9500 . ?
C61 C62 1.3900 . ?
C61 C66 1.3900 . ?
C62 H62 0.9500 . ?
C62 C63 1.3900 . ?
C63 H63 0.9500 . ?
C63 C64 1.3900 . ?
C64 H64 0.9500 . ?
C64 C65 1.3900 . ?
C65 H65 0.9500 . ?
C65 C66 1.3900 . ?
C66 H66 0.9500 . ?
C67 C68 1.3900 . ?
C67 C72 1.3900 . ?
C68 H68 0.9500 . ?
C68 C69 1.3900 . ?
C69 H69 0.9500 . ?
C69 C70 1.3900 . ?
C70 H70 0.9500 . ?
C70 C71 1.3900 . ?
C71 H71 0.9500 . ?
C71 C72 1.3900 . ?
C72 H72 0.9500 . ?
C76 H76 0.9500 . ?
C76 C77 1.3900 . ?
C76 C75 1.3900 . ?
C77 N1 1.3900 . ?
C77 C78 1.409(12) . ?
N1 C73 1.3900 . ?
C73 H73 0.9500 . ?
C73 C74 1.3900 . ?
C74 H74 0.9500 . ?
C74 C75 1.3900 . ?
C75 H75 0.9500 . ?
C78 C79 1.404(18) . ?
C79 H79 0.9500 . ?
C82 H82 0.9500 . ?
C82 C83 1.3900 . ?
C82 C81 1.3900 . ?
C83 H83 0.9500 . ?
C83 C84 1.3900 . ?
C84 H84 0.9500 . ?
C84 N5 1.3900 . ?
N5 C80 1.3900 . ?
C80 C81 1.3900 . ?
C81 H81 0.9500 . ?
Cl1 O1 1.442(13) . ?
Cl1 O2 1.458(15) . ?
Cl1 O3 1.423(18) . ?
Cl1 O4 1.422(17) . ?
Cl2 O5 1.479(16) . ?
Cl2 O6 1.361(17) . ?
Cl2 O7 1.432(14) . ?
Cl2 O10 1.49(2) . ?

loop_
_geom_torsion_atom_site_label_1
_geom_torsion_atom_site_label_2
_geom_torsion_atom_site_label_3
_geom_torsion_atom_site_label_4
_geom_torsion
_geom_torsion_site_symmetry_1
_geom_torsion_site_symmetry_2
_geom_torsion_site_symmetry_3
_geom_torsion_site_symmetry_4
_geom_torsion_publ_flag
Cu1 P1 C55 C56 -46.5(7) . . . . ?
Cu1 P1 C55 C60 127.6(6) . . . . ?
Cu1 P1 C61 C62 159.3(5) . . . . ?
Cu1 P1 C61 C66 -25.4(7) . . . . ?
Cu1 P1 C67 C68 96.8(7) . . . . ?
Cu1 P1 C67 C72 -76.4(6) . . . . ?
Cu1 P2 C37 C38 -32.1(9) . . . . ?
Cu1 P2 C37 C42 149.2(7) . . . . ?
Cu1 P2 C43 C44 -61.2(8) . . . . ?
Cu1 P2 C43 C48 109.9(8) . . . . ?
Cu1 P2 C49 C50 -28.5(7) . . . . ?
Cu1 P2 C49 C54 158.6(5) . . . . ?
Cu1 N2 N3 N4 -174.1(13) . . . . ?
Cu1 N2 N3 C80 7(2) . . . . ?
Cu1 N2 C78 C77 3.7(16) . . . . ?
Cu1 N2 C78 C79 175.6(9) . . . . ?
Cu1 N1 C73 C74 176.9(6) . . . . ?
Cu2 P3 C1 C2 -159.9(5) . . . . ?
Cu2 P3 C1 C6 20.5(8) . . . . ?
Cu2 P3 C7 C12 48.1(7) . . . . ?
Cu2 P3 C7 C8 -129.6(6) . . . . ?
Cu2 P3 C13 C14 -98.3(7) . . . . ?
Cu2 P3 C13 C18 69.8(7) . . . . ?
Cu2 P4 C19 C24 -106.3(8) . . . . ?
Cu2 P4 C19 C20 65.8(7) . . . . ?
Cu2 P4 C25 C30 -153.8(5) . . . . ?
Cu2 P4 C25 C26 27.0(8) . . . . ?
Cu2 P4 C31 C32 -132.1(6) . . . . ?
Cu2 P4 C31 C36 45.6(8) . . . . ?
Cu2 N4 C79 C78 157.2(13) . . . . ?
Cu2 N5 C80 N3 -2.3(9) . . . . ?
Cu2 N5 C80 C81 178.3(6) . . . . ?
P1 C55 C56 C57 174.2(9) . . . . ?
P1 C55 C60 C59 -174.0(9) . . . . ?
P1 C61 C62 C63 175.2(8) . . . . ?
P1 C61 C66 C65 -175.4(7) . . . . ?
P1 C67 C68 C69 -172.8(10) . . . . ?
P1 C67 C72 C71 173.6(9) . . . . ?
P2 C37 C38 C39 -178.7(10) . . . . ?
P2 C37 C42 C41 178.6(11) . . . . ?
P2 C43 C48 C47 -171.0(10) . . . . ?
P2 C49 C50 C51 -173.1(9) . . . . ?
P2 C49 C54 C53 172.8(9) . . . . ?
P3 C1 C2 C3 -179.6(9) . . . . ?
P3 C1 C6 C5 179.6(9) . . . . ?
P3 C7 C12 C11 -177.8(9) . . . . ?
P3 C7 C8 C9 177.7(9) . . . . ?
P3 C13 C14 C15 168.1(9) . . . . ?
P3 C13 C18 C17 -168.0(9) . . . . ?
P4 C31 C32 C33 177.7(10) . . . . ?
P4 C31 C36 C35 -177.7(10) . . . . ?
N2 N3 N4 Cu2 -168.9(8) . . . . ?
N2 N3 N4 C79 -0.4(13) . . . . ?
N2 N3 C80 N5 172.9(9) . . . . ?
N2 N3 C80 C81 -7.7(15) . . . . ?
N2 C78 C79 N4 2.3(15) . . . . ?
N3 N2 C78 C77 -174.3(13) . . . . ?
N3 N2 C78 C79 -2.4(14) . . . . ?
N3 N4 C79 C78 -1.2(14) . . . . ?
N3 C80 C81 C82 -179.4(11) . . . . ?
N4 N3 C80 N5 -5.9(15) . . . . ?
N4 N3 C80 C81 173.5(9) . . . . ?
C1 P3 C7 C12 176.1(7) . . . . ?
C1 P3 C7 C8 -1.6(9) . . . . ?
C1 P3 C13 C14 136.9(7) . . . . ?
C1 P3 C13 C18 -55.0(8) . . . . ?
C1 C2 C3 C4 0.0 . . . . ?
C2 C1 C6 C5 0.0 . . . . ?
C2 C3 C4 C5 0.0 . . . . ?
C3 C4 C5 C6 0.0 . . . . ?
C4 C5 C6 C1 0.0 . . . . ?
C6 C1 C2 C3 0.0 . . . . ?
C7 P3 C1 C2 74.5(8) . . . . ?
C7 P3 C1 C6 -105.1(7) . . . . ?
C7 P3 C13 C14 25.4(8) . . . . ?
C7 P3 C13 C18 -166.5(7) . . . . ?
C7 C12 C11 C10 0.0 . . . . ?
C12 C7 C8 C9 0.0 . . . . ?
C12 C11 C10 C9 0.0 . . . . ?
C11 C10 C9 C8 0.0 . . . . ?
C10 C9 C8 C7 0.0 . . . . ?
C8 C7 C12 C11 0.0 . . . . ?
C13 P3 C1 C2 -39.6(8) . . . . ?
C13 P3 C1 C6 140.8(7) . . . . ?
C13 P3 C7 C12 -74.0(8) . . . . ?
C13 P3 C7 C8 108.3(8) . . . . ?
C13 C14 C15 C16 0.0 . . . . ?
C14 C13 C18 C17 0.0 . . . . ?
C14 C15 C16 C17 0.0 . . . . ?
C15 C16 C17 C18 0.0 . . . . ?
C16 C17 C18 C13 0.0 . . . . ?
C18 C13 C14 C15 0.0 . . . . ?
C24 C23 C22 C21 0.0 . . . . ?
C23 C24 C19 P4 171.8(9) . . . . ?
C23 C24 C19 C20 0.0 . . . . ?
C23 C22 C21 C20 0.0 . . . . ?
C22 C21 C20 C19 0.0 . . . . ?
C21 C20 C19 P4 -172.5(8) . . . . ?
C21 C20 C19 C24 0.0 . . . . ?
C19 P4 C25 C30 86.3(8) . . . . ?
C19 P4 C25 C26 -92.9(7) . . . . ?
C19 P4 C31 C32 -13.3(9) . . . . ?
C19 P4 C31 C36 164.4(7) . . . . ?
C19 C24 C23 C22 0.0 . . . . ?
C30 C29 C28 C27 0.0 . . . . ?
C29 C30 C25 P4 -179.2(9) . . . . ?
C29 C30 C25 C26 0.0 . . . . ?
C29 C28 C27 C26 0.0 . . . . ?
C28 C27 C26 C25 0.0 . . . . ?
C27 C26 C25 P4 179.2(8) . . . . ?
C27 C26 C25 C30 0.0 . . . . ?
C25 P4 C19 C24 19.5(9) . . . . ?
C25 P4 C19 C20 -168.4(7) . . . . ?
C25 P4 C31 C32 93.5(8) . . . . ?
C25 P4 C31 C36 -88.8(8) . . . . ?
C25 C30 C29 C28 0.0 . . . . ?
C31 P4 C19 C24 131.9(8) . . . . ?
C31 P4 C19 C20 -56.0(9) . . . . ?
C31 P4 C25 C30 -21.5(8) . . . . ?
C31 P4 C25 C26 159.3(6) . . . . ?
C31 C32 C33 C34 0.0 . . . . ?
C32 C31 C36 C35 0.0 . . . . ?
C32 C33 C34 C35 0.0 . . . . ?
C33 C34 C35 C36 0.0 . . . . ?
C34 C35 C36 C31 0.0 . . . . ?
C36 C31 C32 C33 0.0 . . . . ?
C37 P2 C43 C44 66.6(9) . . . . ?
C37 P2 C43 C48 -122.3(8) . . . . ?
C37 P2 C49 C50 -155.0(6) . . . . ?
C37 P2 C49 C54 32.0(8) . . . . ?
C37 C38 C39 C40 0.0 . . . . ?
C38 C37 C42 C41 0.0 . . . . ?
C38 C39 C40 C41 0.0 . . . . ?
C39 C40 C41 C42 0.0 . . . . ?
C40 C41 C42 C37 0.0 . . . . ?
C42 C37 C38 C39 0.0 . . . . ?
C47 C46 C45 C44 0.0 . . . . ?
C46 C47 C48 C43 0.0 . . . . ?
C46 C45 C44 C43 0.0 . . . . ?
C45 C44 C43 P2 171.0(10) . . . . ?
C45 C44 C43 C48 0.0 . . . . ?
C44 C43 C48 C47 0.0 . . . . ?
C43 P2 C37 C38 -155.9(7) . . . . ?
C43 P2 C37 C42 25.4(10) . . . . ?
C43 P2 C49 C50 93.7(8) . . . . ?
C43 P2 C49 C54 -79.3(8) . . . . ?
C48 C47 C46 C45 0.0 . . . . ?
C49 P2 C37 C38 92.2(8) . . . . ?
C49 P2 C37 C42 -86.4(9) . . . . ?
C49 P2 C43 C44 174.6(8) . . . . ?
C49 P2 C43 C48 -14.4(10) . . . . ?
C49 C50 C51 C52 0.0 . . . . ?
C50 C49 C54 C53 0.0 . . . . ?
C50 C51 C52 C53 0.0 . . . . ?
C51 C52 C53 C54 0.0 . . . . ?
C52 C53 C54 C49 0.0 . . . . ?
C54 C49 C50 C51 0.0 . . . . ?
C55 P1 C61 C62 -71.2(8) . . . . ?
C55 P1 C61 C66 104.1(7) . . . . ?
C55 P1 C67 C68 -25.6(9) . . . . ?
C55 P1 C67 C72 161.2(6) . . . . ?
C55 C56 C57 C58 0.0 . . . . ?
C56 C55 C60 C59 0.0 . . . . ?
C56 C57 C58 C59 0.0 . . . . ?
C57 C58 C59 C60 0.0 . . . . ?
C58 C59 C60 C55 0.0 . . . . ?
C60 C55 C56 C57 0.0 . . . . ?
C61 P1 C55 C56 -177.7(6) . . . . ?
C61 P1 C55 C60 -3.6(9) . . . . ?
C61 P1 C67 C68 -137.0(8) . . . . ?
C61 P1 C67 C72 49.8(8) . . . . ?
C61 C62 C63 C64 0.0 . . . . ?
C62 C61 C66 C65 0.0 . . . . ?
C62 C63 C64 C65 0.0 . . . . ?
C63 C64 C65 C66 0.0 . . . . ?
C64 C65 C66 C61 0.0 . . . . ?
C66 C61 C62 C63 0.0 . . . . ?
C67 P1 C55 C56 71.5(8) . . . . ?
C67 P1 C55 C60 -114.4(8) . . . . ?
C67 P1 C61 C62 39.3(8) . . . . ?
C67 P1 C61 C66 -145.4(6) . . . . ?
C67 C68 C69 C70 0.0 . . . . ?
C68 C67 C72 C71 0.0 . . . . ?
C68 C69 C70 C71 0.0 . . . . ?
C69 C70 C71 C72 0.0 . . . . ?
C70 C71 C72 C67 0.0 . . . . ?
C72 C67 C68 C69 0.0 . . . . ?
C76 C77 N1 Cu1 -176.9(6) . . . . ?
C76 C77 N1 C73 0.0 . . . . ?
C76 C77 C78 N2 174.5(11) . . . . ?
C76 C77 C78 C79 3.9(17) . . . . ?
C77 C76 C75 C74 0.0 . . . . ?
C77 N1 C73 C74 0.0 . . . . ?
C77 C78 C79 N4 174.8(12) . . . . ?
N1 C77 C78 N2 -4.1(18) . . . . ?
N1 C77 C78 C79 -174.7(11) . . . . ?
N1 C73 C74 C75 0.0 . . . . ?
C73 C74 C75 C76 0.0 . . . . ?
C75 C76 C77 N1 0.0 . . . . ?
C75 C76 C77 C78 -178.5(11) . . . . ?
C78 N2 N3 N4 1.8(13) . . . . ?
C78 N2 N3 C80 -177.2(13) . . . . ?
C78 C77 N1 Cu1 1.8(10) . . . . ?
C78 C77 N1 C73 178.7(10) . . . . ?
C82 C83 C84 N5 0.0 . . . . ?
C83 C82 C81 C80 0.0 . . . . ?
C83 C84 N5 Cu2 -178.1(6) . . . . ?
C83 C84 N5 C80 0.0 . . . . ?
C84 N5 C80 N3 179.4(10) . . . . ?
C84 N5 C80 C81 0.0 . . . . ?
N5 C80 C81 C82 0.0 . . . . ?
C80 N3 N4 Cu2 10.1(14) . . . . ?
C80 N3 N4 C79 178.6(12) . . . . ?
C81 C82 C83 C84 0.0 . . . . ?

loop_
_twin_individual_id
_twin_individual_mass_fraction_refined
1 0.39(4)
2 0.61(4)
